data_4085396
loop_
_publ_author_name
'Brendel, Matthias'
'Wenz, Jan'
'Shishkov, Igor V.'
'Rominger, Frank'
'Hofmann, Peter'

_publ_section_title
;
 Lithium Complexes of Neutral Bis-NHC Ligands
;
_journal_issue 3
_journal_name_full Organometallics
_journal_page_first 669
_journal_paper_doi 10.1021/om501229b
_journal_volume 34
_journal_year 2015
_chemical_formula_sum 'C39 H56 Br Li N4 O2'
_chemical_formula_weight 699.72
_chemical_name_common '4 in manuscript'
_chemical_name_systematic
; 
 ? 
;
_space_group_crystal_system monoclinic
_space_group_IT_number 9
_space_group_name_Hall 'C -2yc'
_space_group_name_H-M_alt 'C 1 c 1'
_symmetry_space_group_name_Hall 'C -2yc'
_symmetry_space_group_name_H-M 'C 1 c 1'
_atom_sites_solution_hydrogens geom
_atom_sites_solution_primary direct
_audit_creation_method SHELXL-2013
_cell_angle_alpha 90
_cell_angle_beta 129.0936(10)
_cell_angle_gamma 90
_cell_formula_units_Z 4
_cell_length_a 21.4410(17)
_cell_length_b 14.6684(12)
_cell_length_c 15.7400(13)
_cell_measurement_reflns_used 8123
_cell_measurement_temperature 200(2)
_cell_measurement_theta_max 25.77
_cell_measurement_theta_min 2.45
_cell_volume 3842.0(5)
_computing_cell_refinement 'Bruker SAINT'
_computing_data_collection 'Bruker APEX2'
_computing_data_reduction 'Bruker SAINT'
_computing_molecular_graphics 'Bruker SHELXTL'
_computing_publication_material 'Bruker SHELXTL'
_computing_structure_refinement 'SHELXL-2013 (Sheldrick, 2013)'
_computing_structure_solution 'SHELXS-97 (Sheldrick 2008)'
_diffrn_ambient_temperature 200(2)
_diffrn_measured_fraction_theta_full 0.999
_diffrn_measured_fraction_theta_max 0.999
_diffrn_measurement_device_type 'Bruker APEX-II Quazar'
_diffrn_measurement_method '\f and \w scans'
_diffrn_radiation_type MoK\a
_diffrn_radiation_wavelength 0.71073
_diffrn_reflns_av_R_equivalents 0.0362
_diffrn_reflns_av_unetI/netI 0.0766
_diffrn_reflns_Laue_measured_fraction_full 0.999
_diffrn_reflns_Laue_measured_fraction_max 0.999
_diffrn_reflns_limit_h_max 29
_diffrn_reflns_limit_h_min -29
_diffrn_reflns_limit_k_max 20
_diffrn_reflns_limit_k_min -20
_diffrn_reflns_limit_l_max 21
_diffrn_reflns_limit_l_min -21
_diffrn_reflns_number 24370
_diffrn_reflns_point_group_measured_fraction_full 0.979
_diffrn_reflns_point_group_measured_fraction_max 0.961
_diffrn_reflns_theta_full 25.242
_diffrn_reflns_theta_max 29.641
_diffrn_reflns_theta_min 1.851
_diffrn_source 'ImuS microsource'
_exptl_absorpt_coefficient_mu 1.107
_exptl_absorpt_correction_T_max 0.8204
_exptl_absorpt_correction_T_min 0.7047
_exptl_absorpt_correction_type multi-scan
_exptl_absorpt_process_details
;
Sheldrick, G. M. (2008). <i>SADABS</i>. University of G\"ottingen, Germany.
;
_exptl_crystal_colour colourless
_exptl_crystal_density_diffrn 1.210
_exptl_crystal_description polyhedron
_exptl_crystal_F_000 1488
_exptl_crystal_size_max 0.350
_exptl_crystal_size_mid 0.250
_exptl_crystal_size_min 0.220
_refine_diff_density_max 0.588
_refine_diff_density_min -0.406
_refine_diff_density_rms 0.058
_refine_ls_abs_structure_details
; 
 Flack x determined using 3037 quotients [(I+)-(I-)]/[(I+)+(I-)] 
 (Parsons and Flack (2004), Acta Cryst. A60, s61). 
;
_refine_ls_abs_structure_Flack 0.023(4)
_refine_ls_extinction_method none
_refine_ls_goodness_of_fit_ref 1.006
_refine_ls_hydrogen_treatment constr
_refine_ls_matrix_type full
_refine_ls_number_parameters 434
_refine_ls_number_reflns 10390
_refine_ls_number_restraints 42
_refine_ls_restrained_S_all 1.016
_refine_ls_R_factor_all 0.0707
_refine_ls_R_factor_gt 0.0466
_refine_ls_shift/su_max 0.000
_refine_ls_shift/su_mean 0.000
_refine_ls_structure_factor_coef Fsqd
_refine_ls_weighting_details 'w=1/[\s^2^(Fo^2^)+(0.0516P)^2^] where P=(Fo^2^+2Fc^2^)/3'
_refine_ls_weighting_scheme calc
_refine_ls_wR_factor_gt 0.1074
_refine_ls_wR_factor_ref 0.1177
_reflns_Friedel_coverage 0.922
_reflns_Friedel_fraction_full 0.959
_reflns_Friedel_fraction_max 0.923
_reflns_number_gt 7730
_reflns_number_total 10390
_reflns_threshold_expression 'I > 2\s(I)'
_cod_data_source_file om501229b_si_002.cif
_cod_data_source_block mbl27
_cod_depositor_comments 'Adding full bibliography for 4085393--4085398.cif.'
_cod_database_code 4085396
_shelx_space_group_comment
; 
The symmetry employed for this shelxl refinement is uniquely defined 
by the following loop, which should always be used as a source of 
symmetry information in preference to the above space-group names. 
They are only intended as comments. 
;
_shelx_estimated_absorpt_t_min 0.698
_shelx_estimated_absorpt_t_max 0.793
_shelxl_version_number 2013-3

loop_
_space_group_symop_operation_xyz
'x, y, z'
'x, -y, z+1/2'
'x+1/2, y+1/2, z'
'x+1/2, -y+1/2, z+1/2'

loop_
_atom_site_label
_atom_site_type_symbol
_atom_site_fract_x
_atom_site_fract_y
_atom_site_fract_z
_atom_site_U_iso_or_equiv
_atom_site_adp_type
_atom_site_occupancy
_atom_site_site_symmetry_order
_atom_site_calc_flag
_atom_site_refinement_flags_posn
_atom_site_refinement_flags_adp
_atom_site_refinement_flags_occupancy
_atom_site_disorder_assembly
_atom_site_disorder_group
Li1 Li 0.1108(4) 0.2485(4) 0.4924(5) 0.0326(13) Uani 1 1 d . . . . .
Br1 Br -0.00158(2) 0.26968(3) 0.50204(3) 0.04590(13) Uani 1 1 d . . . . .
C1 C 0.2108(2) 0.3471(2) 0.5988(3) 0.0279(7) Uani 1 1 d . . . . .
N2 N 0.24230(17) 0.4287(2) 0.6022(2) 0.0274(6) Uani 1 1 d . . . . .
C3 C 0.3144(2) 0.4477(3) 0.7054(3) 0.0324(8) Uani 1 1 d . . . . .
H3 H 0.3467 0.5006 0.7264 0.039 Uiso 1 1 calc R U . . .
C4 C 0.3293(2) 0.3768(3) 0.7691(3) 0.0320(8) Uani 1 1 d . . . . .
H4 H 0.3743 0.3692 0.8442 0.038 Uiso 1 1 calc R U . . .
N5 N 0.26632(17) 0.3169(2) 0.7043(2) 0.0281(6) Uani 1 1 d . . . . .
C6 C 0.1939(2) 0.1318(2) 0.5822(3) 0.0281(7) Uani 1 1 d . . . . .
N7 N 0.22087(17) 0.0546(2) 0.5666(2) 0.0281(6) Uani 1 1 d . . . . .
C8 C 0.2978(2) 0.0307(3) 0.6594(3) 0.0389(9) Uani 1 1 d . . . . .
H8 H 0.3282 -0.0204 0.6671 0.047 Uiso 1 1 calc R U . . .
C9 C 0.3206(2) 0.0939(3) 0.7357(3) 0.0370(9) Uani 1 1 d . . . . .
H9 H 0.3705 0.0969 0.8078 0.044 Uiso 1 1 calc R U . . .
N10 N 0.25695(18) 0.1536(2) 0.6884(2) 0.0281(6) Uani 1 1 d . . . . .
C10 C 0.2561(3) 0.2330(3) 0.7423(3) 0.0345(8) Uani 1 1 d . . . . .
H10A H 0.2044 0.2352 0.7290 0.041 Uiso 1 1 calc R U . . .
H10B H 0.2998 0.2275 0.8222 0.041 Uiso 1 1 calc R U . . .
C11 C 0.2066(2) 0.4887(2) 0.5095(3) 0.0289(7) Uani 1 1 d . . . . .
C12 C 0.1343(2) 0.5340(3) 0.4687(3) 0.0329(8) Uani 1 1 d . . . . .
C13 C 0.1012(2) 0.5911(3) 0.3786(3) 0.0436(10) Uani 1 1 d . . . . .
H13 H 0.0525 0.6223 0.3484 0.052 Uiso 1 1 calc R U . . .
C14 C 0.1380(3) 0.6030(3) 0.3325(3) 0.0476(10) Uani 1 1 d . . . . .
H14 H 0.1142 0.6422 0.2712 0.057 Uiso 1 1 calc R U . . .
C15 C 0.2091(3) 0.5585(3) 0.3747(4) 0.0426(10) Uani 1 1 d . . . . .
H15 H 0.2337 0.5672 0.3419 0.051 Uiso 1 1 calc R U . . .
C16 C 0.2448(2) 0.5013(3) 0.4643(3) 0.0314(7) Uani 1 1 d . . . . .
C17 C 0.0944(2) 0.5206(3) 0.5196(4) 0.0402(9) Uani 1 1 d . . . . .
H17 H 0.0998 0.4547 0.5392 0.048 Uiso 1 1 calc R U . . .
C19 C 0.3230(2) 0.4533(3) 0.5098(3) 0.0379(9) Uani 1 1 d . . . . .
H19 H 0.3329 0.4060 0.5628 0.045 Uiso 1 1 calc R U . . .
C21 C 0.1772(2) 0.0036(3) 0.4652(3) 0.0299(7) Uani 1 1 d . . . . .
C22 C 0.1183(2) -0.0581(3) 0.4406(3) 0.0355(8) Uani 1 1 d . . . . .
C23 C 0.0801(3) -0.1099(3) 0.3443(4) 0.0468(10) Uani 1 1 d . . . . .
H23 H 0.0400 -0.1529 0.3253 0.056 Uiso 1 1 calc R U . . .
C24 C 0.1000(3) -0.0989(3) 0.2773(4) 0.0486(11) Uani 1 1 d . . . . .
H24 H 0.0736 -0.1343 0.2125 0.058 Uiso 1 1 calc R U . . .
C25 C 0.1578(3) -0.0372(3) 0.3031(3) 0.0454(11) Uani 1 1 d . . . . .
H25 H 0.1708 -0.0303 0.2559 0.054 Uiso 1 1 calc R U . . .
C26 C 0.1978(2) 0.0159(3) 0.3983(3) 0.0375(8) Uani 1 1 d . . . . .
C27 C 0.0939(3) -0.0684(3) 0.5119(4) 0.0426(9) Uani 1 1 d . . . . .
H27 H 0.1404 -0.0488 0.5878 0.051 Uiso 1 1 calc R U . . .
C29 C 0.2604(3) 0.0856(3) 0.4243(4) 0.0475(11) Uani 1 1 d . . . . .
H29 H 0.2838 0.1139 0.4966 0.057 Uiso 1 1 calc R U . . .
C171 C 0.0051(3) 0.5432(4) 0.4431(5) 0.0674(15) Uani 1 1 d . . . . .
H17A H -0.0168 0.5332 0.4813 0.101 Uiso 1 1 calc R U . . .
H17B H -0.0229 0.5038 0.3784 0.101 Uiso 1 1 calc R U . . .
H17C H -0.0026 0.6072 0.4204 0.101 Uiso 1 1 calc R U . . .
C172 C 0.1370(3) 0.5745(4) 0.6245(4) 0.0606(13) Uani 1 1 d . . . . .
H17D H 0.1102 0.5646 0.6561 0.091 Uiso 1 1 calc R U . . .
H17E H 0.1354 0.6395 0.6088 0.091 Uiso 1 1 calc R U . . .
H17F H 0.1931 0.5544 0.6765 0.091 Uiso 1 1 calc R U . . .
C191 C 0.3938(3) 0.5201(4) 0.5720(4) 0.0540(12) Uani 1 1 d . . . . .
H19A H 0.4434 0.4875 0.6003 0.081 Uiso 1 1 calc R U . . .
H19B H 0.3988 0.5468 0.6332 0.081 Uiso 1 1 calc R U . . .
H19C H 0.3845 0.5686 0.5225 0.081 Uiso 1 1 calc R U . . .
C192 C 0.3198(3) 0.4048(4) 0.4201(4) 0.0535(12) Uani 1 1 d . . . . .
H19D H 0.3716 0.3752 0.4534 0.080 Uiso 1 1 calc R U . . .
H19E H 0.3089 0.4497 0.3660 0.080 Uiso 1 1 calc R U . . .
H19F H 0.2771 0.3589 0.3839 0.080 Uiso 1 1 calc R U . . .
C271 C 0.0728(4) -0.1673(4) 0.5184(6) 0.0728(16) Uani 1 1 d . . . . .
H27A H 0.0580 -0.1697 0.5659 0.109 Uiso 1 1 calc R U . . .
H27B H 0.1195 -0.2066 0.5486 0.109 Uiso 1 1 calc R U . . .
H27C H 0.0276 -0.1885 0.4450 0.109 Uiso 1 1 calc R U . . .
C272 C 0.0236(3) -0.0058(4) 0.4718(5) 0.0653(14) Uani 1 1 d . . . . .
H27D H 0.0088 -0.0126 0.5190 0.098 Uiso 1 1 calc R U . . .
H27E H -0.0223 -0.0219 0.3964 0.098 Uiso 1 1 calc R U . . .
H27F H 0.0392 0.0576 0.4742 0.098 Uiso 1 1 calc R U . . .
C291 C 0.3277(4) 0.0431(6) 0.4324(8) 0.104(3) Uani 1 1 d . . . . .
H29A H 0.3663 0.0904 0.4491 0.156 Uiso 1 1 calc R U . . .
H29B H 0.3060 0.0140 0.3626 0.156 Uiso 1 1 calc R U . . .
H29C H 0.3548 -0.0027 0.4908 0.156 Uiso 1 1 calc R U . . .
C292 C 0.2225(5) 0.1602(6) 0.3395(9) 0.132(4) Uani 1 1 d . . . . .
H29D H 0.2637 0.2043 0.3581 0.198 Uiso 1 1 calc R U . . .
H29E H 0.1811 0.1910 0.3377 0.198 Uiso 1 1 calc R U . . .
H29F H 0.1979 0.1337 0.2674 0.198 Uiso 1 1 calc R U . . .
O30 O 0.0683(2) 0.2496(2) 0.3407(3) 0.0510(9) Uani 1 1 d D . . . .
C31 C 0.0654(4) 0.3322(5) 0.2909(5) 0.089(2) Uani 1 1 d D . . . .
H31A H 0.1033 0.3288 0.2750 0.106 Uiso 1 1 calc R U . . .
H31B H 0.0817 0.3839 0.3415 0.106 Uiso 1 1 calc R U . . .
C32 C -0.0151(4) 0.3466(5) 0.1908(7) 0.111(3) Uani 1 1 d D . . . .
H32A H -0.0149 0.3558 0.1286 0.133 Uiso 1 1 calc R U . . .
H32B H -0.0395 0.4007 0.1972 0.133 Uiso 1 1 calc R U . . .
C33 C -0.0602(4) 0.2628(4) 0.1748(6) 0.093(3) Uani 1 1 d D . . . .
H33A H -0.1012 0.2763 0.1833 0.112 Uiso 1 1 calc R U . . .
H33B H -0.0874 0.2373 0.1008 0.112 Uiso 1 1 calc R U . . .
C34 C -0.0006(3) 0.1983(4) 0.2588(4) 0.0625(14) Uani 1 1 d D . . . .
H34A H -0.0221 0.1658 0.2905 0.075 Uiso 1 1 calc R U . . .
H34B H 0.0133 0.1527 0.2267 0.075 Uiso 1 1 calc R U . . .
O40 O -0.0967(4) 0.7004(6) 0.1384(6) 0.137(2) Uani 1 1 d D . . . .
C41 C -0.1813(4) 0.7231(4) 0.0444(5) 0.0747(18) Uani 1 1 d D . . . .
H41A H -0.2098 0.6690 -0.0027 0.090 Uiso 1 1 calc R U . . .
H41B H -0.1838 0.7727 -0.0003 0.090 Uiso 1 1 calc R U . . .
C42 C -0.2173(5) 0.7529(6) 0.0962(7) 0.099(2) Uani 1 1 d D . . . .
H42A H -0.2361 0.8168 0.0762 0.119 Uiso 1 1 calc R U . . .
H42B H -0.2633 0.7136 0.0720 0.119 Uiso 1 1 calc R U . . .
C43 C -0.1531(6) 0.7446(6) 0.2140(8) 0.105(3) Uani 1 1 d D . . . .
H43A H -0.1737 0.7188 0.2503 0.126 Uiso 0.71(2) 1 calc R U P A 1
H43B H -0.1279 0.8044 0.2473 0.126 Uiso 0.71(2) 1 calc R U P A 1
H43C H -0.1560 0.7958 0.2525 0.126 Uiso 0.29(2) 1 calc R U P A 2
H43D H -0.1592 0.6868 0.2408 0.126 Uiso 0.29(2) 1 calc R U P A 2
C44 C -0.0959(7) 0.6821(11) 0.2223(8) 0.080(5) Uani 0.71(2) 1 d D . P A 1
H44A H -0.0413 0.6913 0.2927 0.096 Uiso 0.71(2) 1 calc R U P A 1
H44B H -0.1120 0.6180 0.2186 0.096 Uiso 0.71(2) 1 calc R U P A 1
C44B C -0.0787(7) 0.7458(13) 0.2355(9) 0.030(5) Uani 0.29(2) 1 d D . P A 2
H44C H -0.0374 0.7117 0.3033 0.037 Uiso 0.29(2) 1 calc R U P A 2
H44D H -0.0597 0.8090 0.2426 0.037 Uiso 0.29(2) 1 calc R U P A 2

loop_
_atom_site_aniso_label
_atom_site_aniso_U_11
_atom_site_aniso_U_22
_atom_site_aniso_U_33
_atom_site_aniso_U_23
_atom_site_aniso_U_13
_atom_site_aniso_U_12
Li1 0.030(3) 0.034(3) 0.027(3) 0.002(2) 0.015(3) 0.000(2)
Br1 0.03392(18) 0.0595(3) 0.0472(2) -0.0044(3) 0.02702(16) -0.0004(3)
C1 0.0253(16) 0.0329(19) 0.0256(16) -0.0018(14) 0.0161(14) -0.0011(14)
N2 0.0221(13) 0.0299(16) 0.0284(14) 0.0024(12) 0.0151(12) 0.0016(12)
C3 0.0217(17) 0.037(2) 0.0293(17) -0.0042(15) 0.0118(14) -0.0019(15)
C4 0.0288(17) 0.037(2) 0.0246(16) -0.0037(15) 0.0140(15) 0.0030(15)
N5 0.0298(15) 0.0300(16) 0.0239(13) -0.0017(12) 0.0166(12) 0.0017(13)
C6 0.0293(17) 0.0309(18) 0.0254(15) 0.0023(14) 0.0179(14) 0.0019(14)
N7 0.0266(15) 0.0325(16) 0.0243(13) -0.0008(12) 0.0157(12) 0.0020(12)
C8 0.0293(19) 0.047(2) 0.0313(19) 0.0025(18) 0.0149(17) 0.0120(18)
C9 0.0337(19) 0.041(2) 0.0261(17) 0.0033(16) 0.0138(16) 0.0081(17)
N10 0.0333(15) 0.0300(16) 0.0212(13) 0.0021(12) 0.0172(12) 0.0036(12)
C10 0.048(2) 0.034(2) 0.0283(18) -0.0003(15) 0.0272(17) 0.0011(17)
C11 0.0224(16) 0.0299(19) 0.0266(16) -0.0002(14) 0.0117(14) -0.0038(14)
C12 0.0244(17) 0.0283(19) 0.0389(19) -0.0004(15) 0.0166(16) -0.0020(14)
C13 0.030(2) 0.035(2) 0.045(2) 0.0105(18) 0.0140(18) 0.0079(17)
C14 0.045(2) 0.046(3) 0.037(2) 0.0122(19) 0.019(2) 0.005(2)
C15 0.046(3) 0.040(2) 0.044(2) 0.0051(19) 0.030(2) -0.0029(19)
C16 0.0272(17) 0.0308(19) 0.0324(17) 0.0008(15) 0.0170(15) -0.0024(14)
C17 0.0304(19) 0.035(2) 0.056(2) 0.0079(18) 0.0277(19) 0.0071(16)
C19 0.036(2) 0.047(2) 0.040(2) 0.0084(18) 0.0279(18) 0.0069(18)
C21 0.0268(17) 0.0308(19) 0.0285(16) -0.0013(14) 0.0157(15) 0.0035(14)
C22 0.0282(18) 0.038(2) 0.0344(19) 0.0028(16) 0.0168(16) 0.0041(16)
C23 0.033(2) 0.044(2) 0.046(2) -0.004(2) 0.0167(19) -0.0056(18)
C24 0.043(2) 0.049(3) 0.038(2) -0.0123(19) 0.0177(19) 0.000(2)
C25 0.046(3) 0.055(3) 0.036(2) -0.0105(19) 0.026(2) -0.001(2)
C26 0.038(2) 0.043(2) 0.0360(19) -0.0084(17) 0.0255(17) -0.0023(17)
C27 0.037(2) 0.047(2) 0.044(2) 0.0057(19) 0.0254(19) -0.0038(18)
C29 0.050(2) 0.062(3) 0.046(2) -0.016(2) 0.038(2) -0.016(2)
C171 0.034(2) 0.089(4) 0.079(4) 0.002(3) 0.036(3) 0.003(3)
C172 0.061(3) 0.071(3) 0.066(3) 0.009(3) 0.048(3) 0.012(3)
C191 0.032(2) 0.075(3) 0.056(3) 0.001(2) 0.029(2) -0.002(2)
C192 0.062(3) 0.057(3) 0.059(3) 0.000(2) 0.047(3) 0.007(2)
C271 0.087(4) 0.056(3) 0.093(4) 0.015(3) 0.064(4) -0.003(3)
C272 0.061(3) 0.074(4) 0.088(4) 0.009(3) 0.060(3) 0.005(3)
C291 0.068(4) 0.108(6) 0.163(8) -0.050(5) 0.086(5) -0.025(4)
C292 0.098(6) 0.079(5) 0.204(10) 0.041(6) 0.088(7) -0.010(4)
O30 0.053(2) 0.0575(19) 0.0315(15) -0.0029(13) 0.0211(15) -0.0171(15)
C31 0.082(4) 0.086(5) 0.046(3) 0.021(3) 0.015(3) -0.034(4)
C32 0.066(4) 0.094(5) 0.106(6) 0.027(5) 0.022(4) -0.007(4)
C33 0.060(4) 0.085(5) 0.075(4) -0.012(4) 0.015(3) -0.018(3)
C34 0.067(3) 0.063(3) 0.047(3) -0.014(2) 0.030(3) -0.027(3)
O40 0.104(5) 0.176(7) 0.127(6) 0.009(5) 0.070(5) 0.012(5)
C41 0.066(4) 0.062(4) 0.055(3) -0.004(3) 0.019(3) -0.005(3)
C42 0.062(4) 0.107(5) 0.099(6) 0.007(4) 0.037(4) 0.018(4)
C43 0.094(6) 0.129(7) 0.107(7) 0.001(5) 0.072(6) 0.014(5)
C44 0.056(6) 0.127(12) 0.063(5) 0.062(7) 0.040(5) 0.045(7)
C44B 0.023(6) 0.045(11) 0.020(6) -0.006(5) 0.011(5) -0.021(6)

loop_
_atom_type_symbol
_atom_type_description
_atom_type_scat_dispersion_real
_atom_type_scat_dispersion_imag
_atom_type_scat_source
C C 0.0033 0.0016 'International Tables Vol C Tables 4.2.6.8 and 6.1.1.4'
H H 0.0000 0.0000 'International Tables Vol C Tables 4.2.6.8 and 6.1.1.4'
Li Li -0.0003 0.0001 'International Tables Vol C Tables 4.2.6.8 and 6.1.1.4'
N N 0.0061 0.0033 'International Tables Vol C Tables 4.2.6.8 and 6.1.1.4'
O O 0.0106 0.0060 'International Tables Vol C Tables 4.2.6.8 and 6.1.1.4'
Br Br -0.2901 2.4595 'International Tables Vol C Tables 4.2.6.8 and 6.1.1.4'

loop_
_geom_angle_atom_site_label_1
_geom_angle_atom_site_label_2
_geom_angle_atom_site_label_3
_geom_angle
O30 Li1 C6 110.8(3)
O30 Li1 C1 113.7(3)
C6 Li1 C1 91.0(3)
O30 Li1 Br1 110.2(3)
C6 Li1 Br1 118.0(3)
C1 Li1 Br1 112.1(3)
N2 C1 N5 101.9(3)
N2 C1 Li1 145.1(3)
N5 C1 Li1 113.0(3)
C1 N2 C3 112.4(3)
C1 N2 C11 124.4(3)
C3 N2 C11 123.2(3)
C4 C3 N2 106.5(3)
C4 C3 H3 126.8
N2 C3 H3 126.8
C3 C4 N5 106.4(3)
C3 C4 H4 126.8
N5 C4 H4 126.8
C1 N5 C4 112.9(3)
C1 N5 C10 122.3(3)
C4 N5 C10 124.7(3)
N7 C6 N10 102.1(3)
N7 C6 Li1 142.0(3)
N10 C6 Li1 112.0(3)
C6 N7 C8 112.2(3)
C6 N7 C21 125.1(3)
C8 N7 C21 122.7(3)
C9 C8 N7 106.6(3)
C9 C8 H8 126.7
N7 C8 H8 126.7
C8 C9 N10 106.1(3)
C8 C9 H9 127.0
N10 C9 H9 127.0
C6 N10 C9 113.0(3)
C6 N10 C10 122.4(3)
C9 N10 C10 124.6(3)
N5 C10 N10 112.4(3)
N5 C10 H10A 109.1
N10 C10 H10A 109.1
N5 C10 H10B 109.1
N10 C10 H10B 109.1
H10A C10 H10B 107.9
C16 C11 C12 122.3(3)
C16 C11 N2 119.3(3)
C12 C11 N2 118.4(3)
C13 C12 C11 116.8(4)
C13 C12 C17 121.5(3)
C11 C12 C17 121.6(3)
C14 C13 C12 121.3(4)
C14 C13 H13 119.4
C12 C13 H13 119.4
C13 C14 C15 120.7(4)
C13 C14 H14 119.6
C15 C14 H14 119.6
C14 C15 C16 120.4(4)
C14 C15 H15 119.8
C16 C15 H15 119.8
C15 C16 C11 118.4(3)
C15 C16 C19 119.7(3)
C11 C16 C19 121.8(3)
C12 C17 C172 111.0(4)
C12 C17 C171 113.8(4)
C172 C17 C171 110.0(4)
C12 C17 H17 107.2
C172 C17 H17 107.2
C171 C17 H17 107.2
C16 C19 C191 111.1(4)
C16 C19 C192 112.6(3)
C191 C19 C192 109.4(4)
C16 C19 H19 107.8
C191 C19 H19 107.8
C192 C19 H19 107.8
C26 C21 C22 122.7(3)
C26 C21 N7 118.4(3)
C22 C21 N7 118.9(3)
C21 C22 C23 117.3(4)
C21 C22 C27 122.3(4)
C23 C22 C27 120.4(4)
C24 C23 C22 120.8(4)
C24 C23 H23 119.6
C22 C23 H23 119.6
C25 C24 C23 120.6(4)
C25 C24 H24 119.7
C23 C24 H24 119.7
C24 C25 C26 120.9(4)
C24 C25 H25 119.5
C26 C25 H25 119.5
C21 C26 C25 117.7(4)
C21 C26 C29 122.2(3)
C25 C26 C29 120.2(4)
C22 C27 C272 110.3(4)
C22 C27 C271 113.3(4)
C272 C27 C271 110.0(4)
C22 C27 H27 107.7
C272 C27 H27 107.7
C271 C27 H27 107.7
C291 C29 C292 109.2(6)
C291 C29 C26 112.4(5)
C292 C29 C26 110.9(4)
C291 C29 H29 108.0
C292 C29 H29 108.0
C26 C29 H29 108.0
C17 C171 H17A 109.5
C17 C171 H17B 109.5
H17A C171 H17B 109.5
C17 C171 H17C 109.5
H17A C171 H17C 109.5
H17B C171 H17C 109.5
C17 C172 H17D 109.5
C17 C172 H17E 109.5
H17D C172 H17E 109.5
C17 C172 H17F 109.5
H17D C172 H17F 109.5
H17E C172 H17F 109.5
C19 C191 H19A 109.5
C19 C191 H19B 109.5
H19A C191 H19B 109.5
C19 C191 H19C 109.5
H19A C191 H19C 109.5
H19B C191 H19C 109.5
C19 C192 H19D 109.5
C19 C192 H19E 109.5
H19D C192 H19E 109.5
C19 C192 H19F 109.5
H19D C192 H19F 109.5
H19E C192 H19F 109.5
C27 C271 H27A 109.5
C27 C271 H27B 109.5
H27A C271 H27B 109.5
C27 C271 H27C 109.5
H27A C271 H27C 109.5
H27B C271 H27C 109.5
C27 C272 H27D 109.5
C27 C272 H27E 109.5
H27D C272 H27E 109.5
C27 C272 H27F 109.5
H27D C272 H27F 109.5
H27E C272 H27F 109.5
C29 C291 H29A 109.5
C29 C291 H29B 109.5
H29A C291 H29B 109.5
C29 C291 H29C 109.5
H29A C291 H29C 109.5
H29B C291 H29C 109.5
C29 C292 H29D 109.5
C29 C292 H29E 109.5
H29D C292 H29E 109.5
C29 C292 H29F 109.5
H29D C292 H29F 109.5
H29E C292 H29F 109.5
C34 O30 C31 107.1(4)
C34 O30 Li1 121.7(4)
C31 O30 Li1 120.4(4)
O30 C31 C32 109.4(5)
O30 C31 H31A 109.8
C32 C31 H31A 109.8
O30 C31 H31B 109.8
C32 C31 H31B 109.8
H31A C31 H31B 108.2
C31 C32 C33 105.5(6)
C31 C32 H32A 110.6
C33 C32 H32A 110.6
C31 C32 H32B 110.6
C33 C32 H32B 110.6
H32A C32 H32B 108.8
C34 C33 C32 106.1(5)
C34 C33 H33A 110.5
C32 C33 H33A 110.5
C34 C33 H33B 110.5
C32 C33 H33B 110.5
H33A C33 H33B 108.7
O30 C34 C33 107.1(5)
O30 C34 H34A 110.3
C33 C34 H34A 110.3
O30 C34 H34B 110.3
C33 C34 H34B 110.3
H34A C34 H34B 108.6
C44 O40 C41 106.0(7)
C44B O40 C41 106.8(8)
O40 C41 C42 104.3(6)
O40 C41 H41A 110.9
C42 C41 H41A 110.9
O40 C41 H41B 110.9
C42 C41 H41B 110.9
H41A C41 H41B 108.9
C43 C42 C41 105.7(6)
C43 C42 H42A 110.6
C41 C42 H42A 110.6
C43 C42 H42B 110.6
C41 C42 H42B 110.6
H42A C42 H42B 108.7
C44B C43 C42 108.7(8)
C42 C43 C44 103.3(7)
C42 C43 H43A 111.1
C44 C43 H43A 111.1
C42 C43 H43B 111.1
C44 C43 H43B 111.1
H43A C43 H43B 109.1
C44B C43 H43C 109.9
C42 C43 H43C 109.9
C44B C43 H43D 109.9
C42 C43 H43D 109.9
H43C C43 H43D 108.3
O40 C44 C43 107.2(7)
O40 C44 H44A 110.3
C43 C44 H44A 110.3
O40 C44 H44B 110.3
C43 C44 H44B 110.3
H44A C44 H44B 108.5
C43 C44B O40 103.2(8)
C43 C44B H44C 111.1
O40 C44B H44C 111.1
C43 C44B H44D 111.1
O40 C44B H44D 111.1
H44C C44B H44D 109.1

loop_
_geom_bond_atom_site_label_1
_geom_bond_atom_site_label_2
_geom_bond_distance
Li1 O30 1.946(7)
Li1 C6 2.219(7)
Li1 C1 2.227(7)
Li1 Br1 2.528(7)
C1 N2 1.359(5)
C1 N5 1.370(4)
N2 C3 1.393(5)
N2 C11 1.443(4)
C3 C4 1.336(6)
C3 H3 0.9500
C4 N5 1.377(5)
C4 H4 0.9500
N5 C10 1.444(5)
C6 N7 1.362(5)
C6 N10 1.369(4)
N7 C8 1.392(5)
N7 C21 1.450(5)
C8 C9 1.343(6)
C8 H8 0.9500
C9 N10 1.380(5)
C9 H9 0.9500
N10 C10 1.448(5)
C10 H10A 0.9900
C10 H10B 0.9900
C11 C16 1.393(5)
C11 C12 1.415(5)
C12 C13 1.396(6)
C12 C17 1.507(5)
C13 C14 1.377(6)
C13 H13 0.9500
C14 C15 1.385(7)
C14 H14 0.9500
C15 C16 1.385(6)
C15 H15 0.9500
C16 C19 1.518(5)
C17 C172 1.511(7)
C17 C171 1.524(6)
C17 H17 1.0000
C19 C191 1.533(6)
C19 C192 1.544(6)
C19 H19 1.0000
C21 C26 1.388(5)
C21 C22 1.395(5)
C22 C23 1.408(6)
C22 C27 1.516(6)
C23 C24 1.375(7)
C23 H23 0.9500
C24 C25 1.372(7)
C24 H24 0.9500
C25 C26 1.402(6)
C25 H25 0.9500
C26 C29 1.522(6)
C27 C272 1.520(7)
C27 C271 1.543(7)
C27 H27 1.0000
C29 C291 1.501(7)
C29 C292 1.507(10)
C29 H29 1.0000
C171 H17A 0.9800
C171 H17B 0.9800
C171 H17C 0.9800
C172 H17D 0.9800
C172 H17E 0.9800
C172 H17F 0.9800
C191 H19A 0.9800
C191 H19B 0.9800
C191 H19C 0.9800
C192 H19D 0.9800
C192 H19E 0.9800
C192 H19F 0.9800
C271 H27A 0.9800
C271 H27B 0.9800
C271 H27C 0.9800
C272 H27D 0.9800
C272 H27E 0.9800
C272 H27F 0.9800
C291 H29A 0.9800
C291 H29B 0.9800
C291 H29C 0.9800
C292 H29D 0.9800
C292 H29E 0.9800
C292 H29F 0.9800
O30 C34 1.416(6)
O30 C31 1.423(6)
C31 C32 1.441(9)
C31 H31A 0.9900
C31 H31B 0.9900
C32 C33 1.484(9)
C32 H32A 0.9900
C32 H32B 0.9900
C33 C34 1.465(9)
C33 H33A 0.9900
C33 H33B 0.9900
C34 H34A 0.9900
C34 H34B 0.9900
O40 C44 1.337(9)
O40 C44B 1.477(12)
O40 C41 1.485(8)
C41 C42 1.497(11)
C41 H41A 0.9900
C41 H41B 0.9900
C42 C43 1.460(12)
C42 H42A 0.9900
C42 H42B 0.9900
C43 C44B 1.408(13)
C43 C44 1.469(11)
C43 H43A 0.9900
C43 H43B 0.9900
C43 H43C 0.9900
C43 H43D 0.9900
C44 H44A 0.9900
C44 H44B 0.9900
C44B H44C 0.9900
C44B H44D 0.9900

loop_
_geom_torsion_atom_site_label_1
_geom_torsion_atom_site_label_2
_geom_torsion_atom_site_label_3
_geom_torsion_atom_site_label_4
_geom_torsion
N5 C1 N2 C3 0.2(4)
Li1 C1 N2 C3 -177.6(5)
N5 C1 N2 C11 179.1(3)
Li1 C1 N2 C11 1.3(7)
C1 N2 C3 C4 0.1(4)
C11 N2 C3 C4 -178.8(3)
N2 C3 C4 N5 -0.4(4)
N2 C1 N5 C4 -0.4(4)
Li1 C1 N5 C4 178.2(3)
N2 C1 N5 C10 176.6(3)
Li1 C1 N5 C10 -4.7(4)
C3 C4 N5 C1 0.5(4)
C3 C4 N5 C10 -176.4(3)
N10 C6 N7 C8 -0.6(4)
Li1 C6 N7 C8 153.2(5)
N10 C6 N7 C21 -178.6(3)
Li1 C6 N7 C21 -24.8(7)
C6 N7 C8 C9 -0.1(5)
C21 N7 C8 C9 177.9(3)
N7 C8 C9 N10 0.8(5)
N7 C6 N10 C9 1.1(4)
Li1 C6 N10 C9 -161.8(3)
N7 C6 N10 C10 179.5(3)
Li1 C6 N10 C10 16.6(4)
C8 C9 N10 C6 -1.3(4)
C8 C9 N10 C10 -179.6(3)
C1 N5 C10 N10 64.9(5)
C4 N5 C10 N10 -118.4(4)
C6 N10 C10 N5 -73.6(5)
C9 N10 C10 N5 104.6(4)
C1 N2 C11 C16 -111.0(4)
C3 N2 C11 C16 67.8(5)
C1 N2 C11 C12 69.9(5)
C3 N2 C11 C12 -111.3(4)
C16 C11 C12 C13 1.3(5)
N2 C11 C12 C13 -179.6(3)
C16 C11 C12 C17 -179.1(3)
N2 C11 C12 C17 0.0(5)
C11 C12 C13 C14 -0.5(6)
C17 C12 C13 C14 179.9(4)
C12 C13 C14 C15 -0.1(7)
C13 C14 C15 C16 -0.2(7)
C14 C15 C16 C11 1.0(6)
C14 C15 C16 C19 -179.8(4)
C12 C11 C16 C15 -1.6(5)
N2 C11 C16 C15 179.4(3)
C12 C11 C16 C19 179.2(3)
N2 C11 C16 C19 0.1(5)
C13 C12 C17 C172 -103.0(4)
C11 C12 C17 C172 77.5(5)
C13 C12 C17 C171 21.7(6)
C11 C12 C17 C171 -157.8(4)
C15 C16 C19 C191 73.7(5)
C11 C16 C19 C191 -107.0(4)
C15 C16 C19 C192 -49.5(5)
C11 C16 C19 C192 129.8(4)
C6 N7 C21 C26 100.4(4)
C8 N7 C21 C26 -77.4(5)
C6 N7 C21 C22 -81.8(5)
C8 N7 C21 C22 100.4(4)
C26 C21 C22 C23 0.9(6)
N7 C21 C22 C23 -176.8(3)
C26 C21 C22 C27 -177.5(4)
N7 C21 C22 C27 4.8(5)
C21 C22 C23 C24 -0.6(6)
C27 C22 C23 C24 177.9(4)
C22 C23 C24 C25 0.1(7)
C23 C24 C25 C26 0.1(7)
C22 C21 C26 C25 -0.8(6)
N7 C21 C26 C25 177.0(4)
C22 C21 C26 C29 178.1(4)
N7 C21 C26 C29 -4.2(6)
C24 C25 C26 C21 0.2(6)
C24 C25 C26 C29 -178.6(4)
C21 C22 C27 C272 91.8(5)
C23 C22 C27 C272 -86.6(5)
C21 C22 C27 C271 -144.5(4)
C23 C22 C27 C271 37.1(6)
C21 C26 C29 C291 123.1(5)
C25 C26 C29 C291 -58.1(7)
C21 C26 C29 C292 -114.2(6)
C25 C26 C29 C292 64.5(7)
C34 O30 C31 C32 18.2(9)
Li1 O30 C31 C32 -126.7(7)
O30 C31 C32 C33 -6.2(11)
C31 C32 C33 C34 -7.6(11)
C31 O30 C34 C33 -22.7(8)
Li1 O30 C34 C33 121.6(6)
C32 C33 C34 O30 18.7(9)
C44 O40 C41 C42 23.1(11)
C44B O40 C41 C42 -18.9(10)
O40 C41 C42 C43 -0.8(9)
C41 C42 C43 C44B 21.6(12)
C41 C42 C43 C44 -19.4(11)
C44B O40 C44 C43 60.6(10)
C41 O40 C44 C43 -36.7(14)
C44B C43 C44 O40 -67.7(10)
C42 C43 C44 O40 35.7(14)
C42 C43 C44B O40 -33.1(14)
C44 C43 C44B O40 55.3(8)
C44 O40 C44B C43 -63.1(9)
C41 O40 C44B C43 32.1(14)
